data_7236897
loop_
_publ_author_name
'Iasco, O.'
'Boillot, M.-L.'
'Bellec, A.'
'Guillot, R.'
'Rivi\`ere, E.'
'Mazerat, S.'
'Nowak, S.'
'Morineau, D.'
'Brosseau, A.'
'Miserque, F.'
'Repain, V.'
'Mallah, T.'

_publ_section_title
;
 The disentangling of hysteretic spin transition, polymorphism and
 metastability in bistable thin films formed by sublimation of
 bis(scorpionate) Fe(ii) molecules
;
_journal_issue 42
_journal_name_full 'Journal of Materials Chemistry C'
_journal_page_first 11067
_journal_paper_doi 10.1039/C7TC03276E
_journal_volume 5
_journal_year 2017
_chemical_formula_sum 'C60 H88 B4 Fe2 N24 O0'
_chemical_formula_weight 1300.48
_space_group_crystal_system tetragonal
_space_group_IT_number 113
_space_group_name_Hall 'P -4 2ab'
_space_group_name_H-M_alt 'P -4 21 m'
_atom_sites_solution_hydrogens geom
_audit_creation_method SHELXL-2016/6
_audit_update_record
;
2017-06-23 deposited with the CCDC.
2017-10-02 downloaded from the CCDC.
;
_cell_angle_alpha 90
_cell_angle_beta 90
_cell_angle_gamma 90
_cell_formula_units_Z 2
_cell_length_a 20.669(5)
_cell_length_b 20.669(5)
_cell_length_c 8.603(3)
_cell_measurement_reflns_used 307
_cell_measurement_temperature 253(2)
_cell_measurement_theta_max 14.45
_cell_measurement_theta_min 2.75
_cell_volume 3675.3(18)
_computing_structure_refinement 'SHELXL-2016/6 (Sheldrick, 2016)'
_diffrn_ambient_temperature 253(2)
_diffrn_measured_fraction_theta_full 0.998
_diffrn_measured_fraction_theta_max 0.998
_diffrn_measurement_device_type 'Bruker VENTURE PHOTON100 CMOS'
_diffrn_measurement_method '\f and \w scans'
_diffrn_radiation_type MoK\a
_diffrn_radiation_wavelength 0.71073
_diffrn_reflns_av_R_equivalents 1.3178
_diffrn_reflns_av_unetI/netI 0.3063
_diffrn_reflns_Laue_measured_fraction_full 0.998
_diffrn_reflns_Laue_measured_fraction_max 0.998
_diffrn_reflns_limit_h_max 20
_diffrn_reflns_limit_h_min -20
_diffrn_reflns_limit_k_max 20
_diffrn_reflns_limit_k_min -20
_diffrn_reflns_limit_l_max 8
_diffrn_reflns_limit_l_min -8
_diffrn_reflns_number 42038
_diffrn_reflns_point_group_measured_fraction_full 0.999
_diffrn_reflns_point_group_measured_fraction_max 0.999
_diffrn_reflns_theta_full 20.694
_diffrn_reflns_theta_max 20.694
_diffrn_reflns_theta_min 2.203
_exptl_absorpt_coefficient_mu 0.411
_exptl_absorpt_correction_T_max 0.9987
_exptl_absorpt_correction_T_min 0.9912
_exptl_absorpt_correction_type multi-scan
_exptl_absorpt_process_details SADABS
_exptl_crystal_colour colorless
_exptl_crystal_density_diffrn 1.175
_exptl_crystal_description plate
_exptl_crystal_F_000 1376
_exptl_crystal_size_max 0.030
_exptl_crystal_size_mid 0.020
_exptl_crystal_size_min 0.010
_refine_diff_density_max 1.035
_refine_diff_density_min -0.487
_refine_diff_density_rms 0.084
_refine_ls_abs_structure_details
;
 Flack x determined using 170 quotients [(I+)-(I-)]/[(I+)+(I-)]
 (Parsons, Flack and Wagner, Acta Cryst. B69 (2013) 249-259).
;
_refine_ls_abs_structure_Flack 0.42(18)
_refine_ls_extinction_method none
_refine_ls_goodness_of_fit_ref 1.035
_refine_ls_hydrogen_treatment constr
_refine_ls_matrix_type full
_refine_ls_number_parameters 117
_refine_ls_number_reflns 1998
_refine_ls_number_restraints 24
_refine_ls_restrained_S_all 1.031
_refine_ls_R_factor_all 0.3011
_refine_ls_R_factor_gt 0.1233
_refine_ls_shift/su_max 0.017
_refine_ls_shift/su_mean 0.003
_refine_ls_structure_factor_coef Fsqd
_refine_ls_weighting_details 'w=1/[\s^2^(Fo^2^)+(0.1091P)^2^+20.5174P] where P=(Fo^2^+2Fc^2^)/3'
_refine_ls_weighting_scheme calc
_refine_ls_wR_factor_gt 0.2503
_refine_ls_wR_factor_ref 0.3314
_reflns_Friedel_coverage 0.737
_reflns_Friedel_fraction_full 1.000
_reflns_Friedel_fraction_max 1.000
_reflns_number_gt 712
_reflns_number_total 1998
_reflns_threshold_expression 'I > 2\s(I)'
_cod_data_source_file c7tc03276e2.cif
_cod_data_source_block Fe_T253k_tetragonal
_cod_original_cell_volume 3675(2)
_cod_database_code 7236897
_shelx_space_group_comment
;
The symmetry employed for this shelxl refinement is uniquely defined
by the following loop, which should always be used as a source of
symmetry information in preference to the above space-group names.
They are only intended as comments.
;
_shelx_estimated_absorpt_t_min 0.988
_shelx_estimated_absorpt_t_max 0.996
_platon_squeeze_void_probe_radius 1.20

loop_
_space_group_symop_operation_xyz
'x, y, z'
'-x, -y, z'
'y, -x, -z'
'-y, x, -z'
'-x+1/2, y+1/2, -z'
'x+1/2, -y+1/2, -z'
'-y+1/2, -x+1/2, z'
'y+1/2, x+1/2, z'

loop_
_atom_site_label
_atom_site_type_symbol
_atom_site_fract_x
_atom_site_fract_y
_atom_site_fract_z
_atom_site_U_iso_or_equiv
_atom_site_adp_type
_atom_site_occupancy
_atom_site_site_symmetry_order
_atom_site_calc_flag
_atom_site_refinement_flags_posn
_atom_site_refinement_flags_adp
_atom_site_refinement_flags_occupancy
Fe1 Fe 0.7501(4) 0.2501(4) 0.7284(7) 0.059(2) Uani 1 2 d S T P
C1 C 0.9642(17) 0.298(2) 0.352(5) 0.086(6) Uani 1 1 d . . .
H1A H 0.986806 0.270592 0.279534 0.129 Uiso 1 1 calc R U .
H1B H 0.994348 0.314837 0.426430 0.129 Uiso 1 1 calc R U .
H1C H 0.943568 0.332438 0.297849 0.129 Uiso 1 1 calc R U .
N1 N 0.8292(15) 0.2252(17) 0.573(4) 0.086(6) Uani 1 1 d . . .
N2 N 0.8149(14) 0.3149(14) 0.846(6) 0.087(9) Uani 1 2 d S T P
C2 C 0.9150(18) 0.259(2) 0.434(5) 0.086(6) Uani 1 1 d . . .
N3 N 0.6786(14) 0.1786(14) 0.620(4) 0.039(6) Uani 1 2 d S T P
C3 C 0.9128(17) 0.190(2) 0.425(5) 0.086(6) Uani 1 1 d . . .
H3 H 0.940883 0.161561 0.373974 0.103 Uiso 1 1 calc R U .
N4 N 0.6728(15) 0.2716(15) 0.893(3) 0.066(5) Uani 1 1 d . . .
C4 C 0.858(2) 0.175(2) 0.511(6) 0.086(6) Uani 1 1 d . . .
C5 C 0.8322(17) 0.1084(18) 0.544(5) 0.086(6) Uani 1 1 d . . .
H5A H 0.798134 0.111157 0.619746 0.129 Uiso 1 1 calc R U .
H5B H 0.866354 0.081550 0.583954 0.129 Uiso 1 1 calc R U .
H5C H 0.815638 0.089900 0.449952 0.129 Uiso 1 1 calc R U .
B1 B 0.848(3) 0.348(3) 0.554(10) 0.090(18) Uani 1 2 d S TU P
H1 H 0.877519 0.377520 0.503589 0.108 Uiso 1 2 calc R U P
C7 C 0.8959(16) 0.3959(16) 0.829(8) 0.087(9) Uani 1 2 d S T P
N7 N 0.8666(16) 0.2787(16) 0.528(4) 0.086(6) Uani 1 1 d . U .
B2 B 0.650(2) 0.150(2) 0.884(6) 0.030(13) Uani 1 2 d S TU P
H2 H 0.620362 0.120361 0.935544 0.036 Uiso 1 2 calc R U P
C6 C 0.9399(17) 0.4399(17) 0.779(6) 0.087(9) Uani 1 2 d S T P
H6A H 0.967345 0.452341 0.863488 0.131 Uiso 0.5 1 calc R U P
H6B H 0.917827 0.477361 0.739235 0.131 Uiso 0.5 1 calc R U P
H6C H 0.965732 0.421201 0.697373 0.131 Uiso 0.5 1 calc R U P
N9 N 0.6360(16) 0.2222(14) 0.954(4) 0.066(5) Uani 1 1 d . U .
C9 C 0.8364(17) 0.3364(17) 0.995(8) 0.087(9) Uani 1 2 d S T P
N8 N 0.8522(15) 0.3522(15) 0.739(6) 0.087(9) Uani 1 2 d S TU P
C8 C 0.8828(17) 0.3828(17) 0.969(8) 0.087(9) Uani 1 2 d S T P
H8 H 0.903724 0.403724 1.050293 0.105 Uiso 1 2 calc R U P
N10 N 0.6420(15) 0.1420(15) 0.724(4) 0.039(6) Uani 1 2 d S TU P
C10 C 0.8012(15) 0.3012(15) 1.124(6) 0.087(9) Uani 1 2 d S T P
H10A H 0.755990 0.298481 1.098716 0.131 Uiso 0.5 1 calc R U P
H10B H 0.806510 0.324280 1.219678 0.131 Uiso 0.5 1 calc R U P
H10C H 0.818618 0.258358 1.134385 0.131 Uiso 0.5 1 calc R U P
C11 C 0.6786(17) 0.3933(16) 0.919(4) 0.066(5) Uani 1 1 d . . .
H11A H 0.721106 0.386897 0.875980 0.098 Uiso 1 1 calc R U .
H11B H 0.681823 0.417395 1.013565 0.098 Uiso 1 1 calc R U .
H11C H 0.652537 0.416724 0.845477 0.098 Uiso 1 1 calc R U .
C12 C 0.6482(19) 0.329(2) 0.951(5) 0.066(5) Uani 1 1 d . . .
C13 C 0.5962(18) 0.3119(18) 1.040(5) 0.066(5) Uani 1 1 d . . .
H13 H 0.570999 0.341021 1.096097 0.079 Uiso 1 1 calc R U .
C14 C 0.5864(18) 0.249(2) 1.037(4) 0.066(5) Uani 1 1 d . . .
C15 C 0.5365(17) 0.2023(18) 1.103(4) 0.066(5) Uani 1 1 d . . .
H15A H 0.529245 0.212125 1.211128 0.098 Uiso 1 1 calc R U .
H15B H 0.552344 0.158832 1.093944 0.098 Uiso 1 1 calc R U .
H15C H 0.496620 0.206462 1.047183 0.098 Uiso 1 1 calc R U .
C16 C 0.6976(16) 0.1976(16) 0.332(4) 0.039(6) Uani 1 2 d S T P
H16A H 0.668940 0.230264 0.293089 0.058 Uiso 0.5 1 calc R U P
H16B H 0.701531 0.163398 0.257513 0.058 Uiso 0.5 1 calc R U P
H16C H 0.739378 0.216189 0.351592 0.058 Uiso 0.5 1 calc R U P
C17 C 0.6707(17) 0.1707(17) 0.482(5) 0.039(6) Uani 1 2 d S T P
C18 C 0.6196(16) 0.1196(16) 0.472(5) 0.039(6) Uani 1 2 d S T P
H18 H 0.600458 0.100458 0.385814 0.047 Uiso 1 2 calc R U P
C19 C 0.6101(17) 0.1101(17) 0.617(5) 0.039(6) Uani 1 2 d S T P
C20 C 0.5585(18) 0.0585(18) 0.726(4) 0.039(6) Uani 1 2 d S T P
H20A H 0.538364 0.082743 0.807561 0.058 Uiso 0.5 1 calc R U P
H20B H 0.583415 0.023821 0.769494 0.058 Uiso 0.5 1 calc R U P
H20C H 0.525780 0.040994 0.658459 0.058 Uiso 0.5 1 calc R U P

loop_
_atom_site_aniso_label
_atom_site_aniso_U_11
_atom_site_aniso_U_22
_atom_site_aniso_U_33
_atom_site_aniso_U_23
_atom_site_aniso_U_13
_atom_site_aniso_U_12
Fe1 0.034(2) 0.034(2) 0.108(5) -0.002(3) -0.002(3) -0.007(3)
C1 0.022(10) 0.063(12) 0.172(15) 0.009(11) -0.005(10) -0.006(9)
N1 0.022(10) 0.063(12) 0.172(15) 0.009(11) -0.005(10) -0.006(9)
N2 0.034(8) 0.034(8) 0.19(3) 0.002(9) 0.002(9) -0.025(10)
C2 0.022(10) 0.063(12) 0.172(15) 0.009(11) -0.005(10) -0.006(9)
N3 0.055(9) 0.055(9) 0.007(7) -0.013(7) -0.013(7) 0.002(11)
C3 0.022(10) 0.063(12) 0.172(15) 0.009(11) -0.005(10) -0.006(9)
N4 0.049(10) 0.042(10) 0.106(11) -0.002(9) 0.021(8) -0.016(9)
C4 0.022(10) 0.063(12) 0.172(15) 0.009(11) -0.005(10) -0.006(9)
C5 0.022(10) 0.063(12) 0.172(15) 0.009(11) -0.005(10) -0.006(9)
B1 0.04(2) 0.04(2) 0.19(4) 0.00(2) 0.00(2) -0.01(3)
C7 0.034(8) 0.034(8) 0.19(3) 0.002(9) 0.002(9) -0.025(10)
N7 0.022(10) 0.063(12) 0.172(15) 0.009(11) -0.005(10) -0.006(9)
B2 0.021(17) 0.021(17) 0.05(3) -0.014(18) -0.014(18) 0.00(2)
C6 0.034(8) 0.034(8) 0.19(3) 0.002(9) 0.002(9) -0.025(10)
N9 0.049(10) 0.042(10) 0.106(11) -0.002(9) 0.021(8) -0.016(9)
C9 0.034(8) 0.034(8) 0.19(3) 0.002(9) 0.002(9) -0.025(10)
N8 0.034(8) 0.034(8) 0.19(3) 0.002(9) 0.002(9) -0.025(10)
C8 0.034(8) 0.034(8) 0.19(3) 0.002(9) 0.002(9) -0.025(10)
N10 0.055(9) 0.055(9) 0.007(7) -0.013(7) -0.013(7) 0.002(11)
C10 0.034(8) 0.034(8) 0.19(3) 0.002(9) 0.002(9) -0.025(10)
C11 0.049(10) 0.042(10) 0.106(11) -0.002(9) 0.021(8) -0.016(9)
C12 0.049(10) 0.042(10) 0.106(11) -0.002(9) 0.021(8) -0.016(9)
C13 0.049(10) 0.042(10) 0.106(11) -0.002(9) 0.021(8) -0.016(9)
C14 0.049(10) 0.042(10) 0.106(11) -0.002(9) 0.021(8) -0.016(9)
C15 0.049(10) 0.042(10) 0.106(11) -0.002(9) 0.021(8) -0.016(9)
C16 0.055(9) 0.055(9) 0.007(7) -0.013(7) -0.013(7) 0.002(11)
C17 0.055(9) 0.055(9) 0.007(7) -0.013(7) -0.013(7) 0.002(11)
C18 0.055(9) 0.055(9) 0.007(7) -0.013(7) -0.013(7) 0.002(11)
C19 0.055(9) 0.055(9) 0.007(7) -0.013(7) -0.013(7) 0.002(11)
C20 0.055(9) 0.055(9) 0.007(7) -0.013(7) -0.013(7) 0.002(11)

loop_
_atom_type_symbol
_atom_type_description
_atom_type_scat_dispersion_real
_atom_type_scat_dispersion_imag
_atom_type_scat_source
C C 0.0031 0.0016 'International Tables Vol C Tables 4.2.6.8 and 6.1.1.4'
H H 0.0000 0.0000 'International Tables Vol C Tables 4.2.6.8 and 6.1.1.4'
B B 0.0016 0.0007 'International Tables Vol C Tables 4.2.6.8 and 6.1.1.4'
N N 0.0061 0.0033 'International Tables Vol C Tables 4.2.6.8 and 6.1.1.4'
Fe Fe 0.3460 0.8476 'International Tables Vol C Tables 4.2.6.8 and 6.1.1.4'
O O 0.0109 0.0061 'International Tables Vol C Tables 4.2.6.8 and 6.1.1.4'

loop_
_geom_angle_atom_site_label_1
_geom_angle_atom_site_label_2
_geom_angle_atom_site_label_3
_geom_angle
_geom_angle_site_symmetry_1
_geom_angle_site_symmetry_3
N2 Fe1 N1 88.2(14) . 8_545
N2 Fe1 N1 88.2(14) . .
N1 Fe1 N1 88.6(18) 8_545 .
N2 Fe1 N4 91.4(12) . 8_545
N1 Fe1 N4 177.1(15) 8_545 8_545
N1 Fe1 N4 94.3(8) . 8_545
N2 Fe1 N4 91.4(12) . .
N1 Fe1 N4 94.3(8) 8_545 .
N1 Fe1 N4 177.1(15) . .
N4 Fe1 N4 82.9(16) 8_545 .
N2 Fe1 N3 176.0(19) . .
N1 Fe1 N3 94.7(11) 8_545 .
N1 Fe1 N3 94.7(11) . .
N4 Fe1 N3 85.6(12) 8_545 .
N4 Fe1 N3 85.6(12) . .
C2 C1 H1A 109.4 . .
C2 C1 H1B 109.5 . .
H1A C1 H1B 109.5 . .
C2 C1 H1C 109.5 . .
H1A C1 H1C 109.5 . .
H1B C1 H1C 109.5 . .
C4 N1 N7 105(3) . .
C4 N1 Fe1 141(3) . .
N7 N1 Fe1 113(2) . .
N8 N2 C9 104(4) . .
N8 N2 Fe1 112(4) . .
C9 N2 Fe1 144(4) . .
N7 C2 C3 108(4) . .
N7 C2 C1 129(4) . .
C3 C2 C1 122(4) . .
C17 N3 N10 119(4) . .
C17 N3 Fe1 125(4) . .
N10 N3 Fe1 116(2) . .
C4 C3 C2 102(4) . .
C4 C3 H3 128.9 . .
C2 C3 H3 128.9 . .
N9 N4 C12 108(3) . .
N9 N4 Fe1 120(2) . .
C12 N4 Fe1 132(2) . .
N1 C4 C3 115(4) . .
N1 C4 C5 119(4) . .
C3 C4 C5 126(4) . .
C4 C5 H5A 109.5 . .
C4 C5 H5B 109.5 . .
H5A C5 H5B 109.5 . .
C4 C5 H5C 109.5 . .
H5A C5 H5C 109.5 . .
H5B C5 H5C 109.5 . .
N7 B1 N7 119(6) . 8_545
N7 B1 N8 101(4) . .
N7 B1 N8 101(4) 8_545 .
N7 B1 H1 111.5 . .
N7 B1 H1 111.5 8_545 .
N8 B1 H1 111.5 . .
C8 C7 C6 126(6) . .
C8 C7 N8 104(5) . .
C6 C7 N8 130(6) . .
C2 N7 N1 110(4) . .
C2 N7 B1 125(5) . .
N1 N7 B1 124(4) . .
N10 B2 N9 117(3) . .
N10 B2 N9 117(3) . 8_545
N9 B2 N9 101(4) . 8_545
N10 B2 H2 107.1 . .
N9 B2 H2 107.1 . .
N9 B2 H2 107.1 8_545 .
C7 C6 H6A 109.5 . .
C7 C6 H6B 109.5 . .
H6A C6 H6B 109.5 . .
C7 C6 H6C 109.5 . .
H6A C6 H6C 109.5 . .
H6B C6 H6C 109.5 . .
C14 N9 N4 108(3) . .
C14 N9 B2 134(4) . .
N4 N9 B2 116(3) . .
C8 C9 N2 106(6) . .
C8 C9 C10 143(7) . .
N2 C9 C10 111(4) . .
N2 N8 C7 109(5) . .
N2 N8 B1 125(5) . .
C7 N8 B1 126(5) . .
C7 C8 C9 117(7) . .
C7 C8 H8 121.4 . .
C9 C8 H8 121.4 . .
C19 N10 N3 96(3) . .
C19 N10 B2 144(5) . .
N3 N10 B2 120(4) . .
C9 C10 H10A 109.5 . .
C9 C10 H10B 109.5 . .
H10A C10 H10B 109.5 . .
C9 C10 H10C 109.5 . .
H10A C10 H10C 109.5 . .
H10B C10 H10C 109.5 . .
C9 C10 H10A 109(4) . 8_545
H10A C10 H10A 80.6 . 8_545
H10B C10 H10A 133.1 . 8_545
H10C C10 H10A 31.4 . 8_545
C9 C10 H10B 109(10) . 8_545
H10A C10 H10B 133.1 . 8_545
H10B C10 H10B 31.4 . 8_545
H10C C10 H10B 80.6 . 8_545
H10A C10 H10B 109.5 8_545 8_545
C9 C10 H10C 109(5) . 8_545
H10A C10 H10C 31.4 . 8_545
H10B C10 H10C 80.6 . 8_545
H10C C10 H10C 133.1 . 8_545
H10A C10 H10C 109.5 8_545 8_545
H10B C10 H10C 109.5 8_545 8_545
C12 C11 H11A 109.5 . .
C12 C11 H11B 109.5 . .
H11A C11 H11B 109.5 . .
C12 C11 H11C 109.5 . .
H11A C11 H11C 109.5 . .
H11B C11 H11C 109.5 . .
C13 C12 N4 105(3) . .
C13 C12 C11 132(4) . .
N4 C12 C11 123(3) . .
C14 C13 C12 111(4) . .
C14 C13 H13 124.3 . .
C12 C13 H13 124.3 . .
C13 C14 N9 107(3) . .
C13 C14 C15 136(4) . .
N9 C14 C15 116(4) . .
C14 C15 H15A 109.5 . .
C14 C15 H15B 109.4 . .
H15A C15 H15B 109.5 . .
C14 C15 H15C 109.5 . .
H15A C15 H15C 109.5 . .
H15B C15 H15C 109.5 . .
C17 C16 H16A 109.5 . .
C17 C16 H16B 109.5 . .
H16A C16 H16B 109.5 . .
C17 C16 H16C 109.5 . .
H16A C16 H16C 109.5 . .
H16B C16 H16C 109.5 . .
C17 C16 H16A 109.5(17) . 8_545
H16A C16 H16A 138.0 . 8_545
H16B C16 H16A 41.4 . 8_545
H16C C16 H16A 71.0 . 8_545
C17 C16 H16B 109(6) . 8_545
H16A C16 H16B 41.4 . 8_545
H16B C16 H16B 71.0 . 8_545
H16C C16 H16B 138.0 . 8_545
H16A C16 H16B 109.5 8_545 8_545
C17 C16 H16C 109(2) . 8_545
H16A C16 H16C 71.0 . 8_545
H16B C16 H16C 138.0 . 8_545
H16C C16 H16C 41.4 . 8_545
H16A C16 H16C 109.5 8_545 8_545
H16B C16 H16C 109.5 8_545 8_545
N3 C17 C18 104(4) . .
N3 C17 C16 138(5) . .
C18 C17 C16 118(4) . .
C19 C18 C17 99(4) . .
C19 C18 H18 130.3 . .
C17 C18 H18 130.3 . .
C18 C19 N10 122(5) . .
C18 C19 C20 134(4) . .
N10 C19 C20 104(3) . .
C19 C20 H20A 109.5 . .
C19 C20 H20B 109.5 . .
H20A C20 H20B 109.5 . .
C19 C20 H20C 109.5 . .
H20A C20 H20C 109.5 . .
H20B C20 H20C 109.5 . .
C19 C20 H20A 109(10) . 8_545
H20A C20 H20A 85.0 . 8_545
H20B C20 H20A 26.8 . 8_545
H20C C20 H20A 130.3 . 8_545
C19 C20 H20B 109(7) . 8_545
H20A C20 H20B 26.8 . 8_545
H20B C20 H20B 130.3 . 8_545
H20C C20 H20B 85.0 . 8_545
H20A C20 H20B 109.5 8_545 8_545
C19 C20 H20C 109(10) . 8_545
H20A C20 H20C 130.3 . 8_545
H20B C20 H20C 85.0 . 8_545
H20C C20 H20C 26.8 . 8_545
H20A C20 H20C 109.5 8_545 8_545
H20B C20 H20C 109.5 8_545 8_545

loop_
_geom_bond_atom_site_label_1
_geom_bond_atom_site_label_2
_geom_bond_distance
_geom_bond_site_symmetry_2
Fe1 N2 2.15(5) .
Fe1 N1 2.18(3) 8_545
Fe1 N1 2.18(3) .
Fe1 N4 2.18(3) 8_545
Fe1 N4 2.18(3) .
Fe1 N3 2.29(4) .
C1 C2 1.47(5) .
C1 H1A 0.9600 .
C1 H1B 0.9600 .
C1 H1C 0.9600 .
N1 C4 1.31(5) .
N1 N7 1.40(4) .
N2 N8 1.43(6) .
N2 C9 1.43(7) .
C2 N7 1.35(5) .
C2 C3 1.44(6) .
N3 C17 1.21(5) .
N3 N10 1.39(5) .
C3 C4 1.38(5) .
C3 H3 0.9300 .
N4 N9 1.38(3) .
N4 C12 1.38(5) .
C4 C5 1.51(5) .
C5 H5A 0.9600 .
C5 H5B 0.9600 .
C5 H5C 0.9600 .
B1 N7 1.49(5) .
B1 N7 1.49(5) 8_545
B1 N8 1.59(8) .
B1 H1 0.9800 .
C7 C8 1.26(7) .
C7 C6 1.36(6) .
C7 N8 1.49(7) .
B2 N10 1.40(5) .
B2 N9 1.63(4) .
B2 N9 1.63(4) 8_545
B2 H2 0.9800 .
C6 H6A 0.9600 .
C6 H6B 0.9600 .
C6 H6C 0.9600 .
N9 C14 1.37(4) .
C9 C8 1.38(7) .
C9 C10 1.51(7) .
C8 H8 0.9300 .
N10 C19 1.31(5) .
C10 H10A 0.9600 .
C10 H10B 0.9600 .
C10 H10C 0.9600 .
C10 H10A 1.0(4) 8_545
C10 H10B 0.96(6) 8_545
C10 H10C 0.96(5) 8_545
C11 C12 1.49(4) .
C11 H11A 0.9600 .
C11 H11B 0.9600 .
C11 H11C 0.9600 .
C12 C13 1.37(4) .
C13 C14 1.31(5) .
C13 H13 0.9300 .
C14 C15 1.53(5) .
C15 H15A 0.9600 .
C15 H15B 0.9600 .
C15 H15C 0.9600 .
C16 C17 1.51(5) .
C16 H16A 0.9600 .
C16 H16B 0.9600 .
C16 H16C 0.9600 .
C16 H16A 0.96(4) 8_545
C16 H16B 0.96(4) 8_545
C16 H16C 1.0(3) 8_545
C17 C18 1.50(6) .
C18 C19 1.28(5) .
C18 H18 0.9300 .
C19 C20 1.77(6) .
C20 H20A 0.9600 .
C20 H20B 0.9600 .
C20 H20C 0.9600 .
C20 H20A 0.96(15) 8_545
C20 H20B 0.96(8) 8_545
C20 H20C 1.0(3) 8_545

loop_
_platon_squeeze_void_nr
_platon_squeeze_void_average_x
_platon_squeeze_void_average_y
_platon_squeeze_void_average_z
_platon_squeeze_void_volume
_platon_squeeze_void_count_electrons
_platon_squeeze_void_content
1 0.000 0.000 -0.011 216 43 ' '
2 0.500 0.500 -0.015 216 43 ' '
